data_7202974
loop_
_publ_author_name
'Broker, Grant A.'
'Tiekink, Edward R. T.'

_publ_section_title
;
 Co-crystal formation between 2,2&#x2032;-dithiodibenzoic acid and each
 of 4,4&#x2032;-bipyridine, trans-1,2-bis(4-pyridyl)ethene and
 1,2-bis(4-pyridyl)ethane
;
_journal_issue 11
_journal_name_full CrystEngComm
_journal_page_first 1096
_journal_paper_doi 10.1039/b707690h
_journal_volume 9
_journal_year 2007
_chemical_formula_moiety 'C19 H16 N O5 S2'
_chemical_formula_sum 'C19 H16 N O5 S2'
_chemical_formula_weight 402.45
_chemical_name_systematic
;
?
;
_space_group_IT_number 2
_symmetry_cell_setting triclinic
_symmetry_space_group_name_Hall '-P 1'
_symmetry_space_group_name_H-M 'P -1'
_atom_sites_solution_hydrogens geom
_atom_sites_solution_primary direct
_atom_sites_solution_secondary difmap
_audit_creation_method SHELXL-97
_cell_angle_alpha 64.69(3)
_cell_angle_beta 82.89(3)
_cell_angle_gamma 77.70(3)
_cell_formula_units_Z 2
_cell_length_a 7.8072(16)
_cell_length_b 11.128(2)
_cell_length_c 11.413(2)
_cell_measurement_reflns_used 2635
_cell_measurement_temperature 173(2)
_cell_measurement_theta_max 30.5
_cell_measurement_theta_min 3.1
_cell_volume 875.2(4)
_computing_cell_refinement CrystalClear
_computing_data_collection 'CrystalClear (Rigaku, 2005)'
_computing_data_reduction CrystalClear
_computing_molecular_graphics 'ORTEPII (Johnson, 1976) & DIAMOND (Crystal Impact, 2006)'
_computing_publication_material SHELXL97
_computing_structure_refinement 'SHELXL97 (Sheldrick, 1997)'
_computing_structure_solution 'SHELXS97 (Sheldrick, 1997)'
_diffrn_ambient_temperature 173(2)
_diffrn_measured_fraction_theta_full 0.998
_diffrn_measured_fraction_theta_max 0.998
_diffrn_measurement_device_type AFC12\K/SATURN724
_diffrn_measurement_method \w
_diffrn_radiation_monochromator graphite
_diffrn_radiation_source 'fine-focus sealed tube'
_diffrn_radiation_type MoK\a
_diffrn_radiation_wavelength 0.71070
_diffrn_reflns_av_R_equivalents 0.063
_diffrn_reflns_av_sigmaI/netI 0.046
_diffrn_reflns_limit_h_max 9
_diffrn_reflns_limit_h_min -9
_diffrn_reflns_limit_k_max 13
_diffrn_reflns_limit_k_min -13
_diffrn_reflns_limit_l_max 12
_diffrn_reflns_limit_l_min -14
_diffrn_reflns_number 17318
_diffrn_reflns_theta_full 26.5
_diffrn_reflns_theta_max 26.5
_diffrn_reflns_theta_min 3.1
_diffrn_standards_decay_% '< 1'
_diffrn_standards_interval_count 0
_diffrn_standards_number 0
_exptl_absorpt_coefficient_mu 0.337
_exptl_absorpt_correction_T_max 1
_exptl_absorpt_correction_T_min 0.935
_exptl_absorpt_correction_type multi-scan
_exptl_absorpt_process_details 'ABSCOR (Higashi, 1995)'
_exptl_crystal_colour colourless
_exptl_crystal_density_diffrn 1.527
_exptl_crystal_density_method 'not measured'
_exptl_crystal_description block
_exptl_crystal_F_000 418
_exptl_crystal_size_max 0.12
_exptl_crystal_size_mid 0.08
_exptl_crystal_size_min 0.06
_refine_diff_density_max 0.26
_refine_diff_density_min -0.30
_refine_diff_density_rms 0.061
_refine_ls_extinction_method none
_refine_ls_goodness_of_fit_ref 1.20
_refine_ls_hydrogen_treatment constr
_refine_ls_matrix_type full
_refine_ls_number_parameters 256
_refine_ls_number_reflns 3631
_refine_ls_number_restraints 5
_refine_ls_restrained_S_all 1.19
_refine_ls_R_factor_all 0.069
_refine_ls_R_factor_gt 0.061
_refine_ls_shift/su_max <0.001
_refine_ls_shift/su_mean 0.000
_refine_ls_structure_factor_coef Fsqd
_refine_ls_weighting_details 'calc w=1/[\s^2^(Fo^2^)+(0.0233P)^2^+0.9663P] where P=(Fo^2^+2Fc^2^)/3'
_refine_ls_weighting_scheme calc
_refine_ls_wR_factor_gt 0.109
_refine_ls_wR_factor_ref 0.112
_reflns_number_gt 3334
_reflns_number_total 3631
_reflns_threshold_expression I>2\s(I)
_cod_data_source_file b707690h.txt
_cod_data_source_block '[(HO2C)C6H4SSC6H4(CO2)].[4,4'-bipyridineH]0.5.H2O(5)'
_cod_original_cell_volume 875.2(3)
_cod_original_sg_symbol_H-M P-1
_cod_database_code 7202974

loop_
_symmetry_equiv_pos_as_xyz
'x, y, z'
'-x, -y, -z'

loop_
_atom_site_label
_atom_site_type_symbol
_atom_site_fract_x
_atom_site_fract_y
_atom_site_fract_z
_atom_site_U_iso_or_equiv
_atom_site_adp_type
_atom_site_occupancy
_atom_site_symmetry_multiplicity
_atom_site_calc_flag
_atom_site_refinement_flags
_atom_site_disorder_assembly
_atom_site_disorder_group
S1 S 0.51983(9) 0.19895(7) 0.26541(7) 0.02716(18) Uani 1 1 d . . .
S2 S 0.62252(9) 0.00385(7) 0.28849(7) 0.02703(18) Uani 1 1 d . . .
O1 O 0.1375(3) 0.5791(2) 0.1082(2) 0.0397(5) Uani 1 1 d D . .
H1O H 0.093(5) 0.605(4) 0.166(3) 0.060 Uiso 1 1 d D . .
O2 O 0.2969(3) 0.4156(2) 0.2687(2) 0.0406(6) Uani 1 1 d . . .
O3 O 0.9871(3) -0.35278(19) 0.2879(2) 0.0340(5) Uani 1 1 d . . .
O4 O 0.7352(3) -0.24638(19) 0.3401(2) 0.0321(5) Uani 1 1 d . . .
O5 O 0.6627(3) 0.5311(2) 0.5260(2) 0.0338(5) Uani 1 1 d D . .
H1W H 0.697(4) 0.526(3) 0.5954(14) 0.051 Uiso 1 1 d D . .
H2W H 0.691(4) 0.598(2) 0.4621(17) 0.051 Uiso 1 1 d D . .
N1 N 0.7833(3) 0.3103(2) 0.5003(2) 0.0290(5) Uani 1 1 d D . .
H1N H 0.734(4) 0.3861(18) 0.507(3) 0.044 Uiso 1 1 d D . .
C1 C 0.9464(4) 0.2998(3) 0.4499(3) 0.0301(6) Uani 1 1 d . . .
H1 H 1.0027 0.3763 0.4153 0.036 Uiso 1 1 calc R . .
C2 C 1.0345(4) 0.1799(3) 0.4470(3) 0.0298(6) Uani 1 1 d . . .
H2 H 1.1502 0.1744 0.4100 0.036 Uiso 1 1 calc R . .
C3 C 0.9538(3) 0.0661(3) 0.4986(3) 0.0230(6) Uani 1 1 d . . .
C4 C 0.7822(4) 0.0824(3) 0.5477(3) 0.0295(6) Uani 1 1 d . . .
H4 H 0.7212 0.0085 0.5815 0.035 Uiso 1 1 calc R . .
C5 C 0.7005(4) 0.2049(3) 0.5475(3) 0.0324(7) Uani 1 1 d . . .
H5 H 0.5835 0.2146 0.5815 0.039 Uiso 1 1 calc R . .
C6 C 0.2529(4) 0.4675(3) 0.1563(3) 0.0274(6) Uani 1 1 d . . .
C7 C 0.3237(3) 0.4060(3) 0.0641(3) 0.0240(6) Uani 1 1 d . . .
C8 C 0.4445(3) 0.2835(3) 0.1030(3) 0.0233(6) Uani 1 1 d . . .
C9 C 0.5046(4) 0.2295(3) 0.0124(3) 0.0286(6) Uani 1 1 d . . .
H9 H 0.5867 0.1472 0.0373 0.034 Uiso 1 1 calc R . .
C10 C 0.4466(4) 0.2939(3) -0.1134(3) 0.0330(7) Uani 1 1 d . . .
H10 H 0.4886 0.2551 -0.1735 0.040 Uiso 1 1 calc R . .
C11 C 0.3282(4) 0.4140(3) -0.1520(3) 0.0353(7) Uani 1 1 d . . .
H11 H 0.2888 0.4580 -0.2383 0.042 Uiso 1 1 calc R . .
C12 C 0.2677(4) 0.4694(3) -0.0638(3) 0.0314(7) Uani 1 1 d . . .
H12 H 0.1866 0.5522 -0.0903 0.038 Uiso 1 1 calc R . .
C13 C 0.8412(3) 0.0061(3) 0.2187(3) 0.0228(6) Uani 1 1 d . . .
C14 C 0.9469(3) -0.1141(3) 0.2209(3) 0.0233(6) Uani 1 1 d . . .
C15 C 1.1156(4) -0.1095(3) 0.1639(3) 0.0288(6) Uani 1 1 d . . .
H15 H 1.1875 -0.1902 0.1646 0.035 Uiso 1 1 calc R . .
C16 C 1.1804(4) 0.0101(3) 0.1062(3) 0.0324(7) Uani 1 1 d . . .
H16 H 1.2961 0.0111 0.0689 0.039 Uiso 1 1 calc R . .
C17 C 1.0755(4) 0.1275(3) 0.1033(3) 0.0306(7) Uani 1 1 d . . .
H17 H 1.1188 0.2100 0.0628 0.037 Uiso 1 1 calc R . .
C18 C 0.9066(4) 0.1264(3) 0.1591(3) 0.0266(6) Uani 1 1 d . . .
H18 H 0.8355 0.2082 0.1565 0.032 Uiso 1 1 calc R . .
C19 C 0.8861(4) -0.2480(3) 0.2863(3) 0.0248(6) Uani 1 1 d . . .

loop_
_atom_site_aniso_label
_atom_site_aniso_U_11
_atom_site_aniso_U_22
_atom_site_aniso_U_33
_atom_site_aniso_U_23
_atom_site_aniso_U_13
_atom_site_aniso_U_12
S1 0.0292(4) 0.0223(4) 0.0270(4) -0.0109(3) -0.0002(3) 0.0026(3)
S2 0.0236(4) 0.0203(3) 0.0331(4) -0.0102(3) 0.0040(3) -0.0002(3)
O1 0.0428(13) 0.0301(12) 0.0425(14) -0.0193(10) -0.0062(10) 0.0131(10)
O2 0.0509(14) 0.0319(12) 0.0344(13) -0.0173(10) -0.0052(10) 0.0119(10)
O3 0.0348(11) 0.0212(10) 0.0433(13) -0.0154(9) 0.0006(9) 0.0039(9)
O4 0.0274(11) 0.0227(10) 0.0424(12) -0.0122(9) 0.0036(9) -0.0025(8)
O5 0.0392(12) 0.0266(11) 0.0372(12) -0.0145(10) -0.0013(10) -0.0063(9)
N1 0.0351(14) 0.0200(12) 0.0318(13) -0.0121(11) -0.0007(11) -0.0017(10)
C1 0.0339(16) 0.0225(14) 0.0315(16) -0.0087(12) -0.0001(13) -0.0059(12)
C2 0.0288(15) 0.0231(14) 0.0345(16) -0.0110(13) 0.0031(12) -0.0032(12)
C3 0.0241(13) 0.0235(14) 0.0206(13) -0.0086(11) -0.0023(10) -0.0031(11)
C4 0.0300(15) 0.0250(15) 0.0352(16) -0.0143(13) 0.0013(13) -0.0059(12)
C5 0.0303(16) 0.0285(16) 0.0402(18) -0.0172(14) 0.0009(13) -0.0036(13)
C6 0.0245(14) 0.0172(13) 0.0383(17) -0.0105(13) 0.0008(12) -0.0027(11)
C7 0.0213(13) 0.0203(13) 0.0304(15) -0.0101(12) 0.0015(11) -0.0057(11)
C8 0.0199(13) 0.0221(14) 0.0268(14) -0.0096(12) 0.0003(11) -0.0034(11)
C9 0.0228(14) 0.0289(15) 0.0345(16) -0.0160(13) 0.0002(12) 0.0001(12)
C10 0.0286(15) 0.0427(18) 0.0310(17) -0.0203(15) -0.0001(12) -0.0026(13)
C11 0.0348(16) 0.0401(18) 0.0278(16) -0.0108(14) -0.0057(13) -0.0046(14)
C12 0.0284(15) 0.0259(15) 0.0372(17) -0.0108(13) -0.0061(13) -0.0013(12)
C13 0.0222(13) 0.0218(13) 0.0236(14) -0.0098(11) -0.0034(11) -0.0001(11)
C14 0.0248(14) 0.0225(14) 0.0220(14) -0.0097(11) -0.0025(11) -0.0010(11)
C15 0.0225(14) 0.0306(15) 0.0339(16) -0.0174(13) -0.0031(12) 0.0039(12)
C16 0.0241(14) 0.0360(17) 0.0368(17) -0.0159(14) 0.0055(12) -0.0068(12)
C17 0.0283(15) 0.0271(15) 0.0341(17) -0.0100(13) -0.0012(12) -0.0060(12)
C18 0.0269(14) 0.0205(14) 0.0308(15) -0.0107(12) -0.0009(12) -0.0010(11)
C19 0.0271(14) 0.0223(14) 0.0259(15) -0.0116(12) -0.0060(11) 0.0001(11)

loop_
_atom_type_symbol
_atom_type_description
_atom_type_scat_dispersion_real
_atom_type_scat_dispersion_imag
_atom_type_scat_source
C C 0.0033 0.0016 'International Tables Vol C Tables 4.2.6.8 and 6.1.1.4'
H H 0.0000 0.0000 'International Tables Vol C Tables 4.2.6.8 and 6.1.1.4'
N N 0.0061 0.0033 'International Tables Vol C Tables 4.2.6.8 and 6.1.1.4'
O O 0.0106 0.0060 'International Tables Vol C Tables 4.2.6.8 and 6.1.1.4'
S S 0.1246 0.1234 'International Tables Vol C Tables 4.2.6.8 and 6.1.1.4'

loop_
_geom_angle_atom_site_label_1
_geom_angle_atom_site_label_2
_geom_angle_atom_site_label_3
_geom_angle
_geom_angle_site_symmetry_1
_geom_angle_site_symmetry_3
_geom_angle_publ_flag
C8 S1 S2 104.88(10) . . ?
C13 S2 S1 106.31(10) . . ?
C6 O1 H1O 111(3) . . ?
H1W O5 H2W 111.2(12) . . ?
C1 N1 C5 120.6(3) . . ?
C1 N1 H1N 119(2) . . ?
C5 N1 H1N 121(2) . . ?
N1 C1 C2 121.0(3) . . ?
N1 C1 H1 119.5 . . ?
C2 C1 H1 119.5 . . ?
C1 C2 C3 120.1(3) . . ?
C1 C2 H2 119.9 . . ?
C3 C2 H2 119.9 . . ?
C4 C3 C2 116.9(3) . . ?
C4 C3 C3 121.3(3) . 2_756 ?
C2 C3 C3 121.8(3) . 2_756 ?
C5 C4 C3 120.4(3) . . ?
C5 C4 H4 119.8 . . ?
C3 C4 H4 119.8 . . ?
N1 C5 C4 120.9(3) . . ?
N1 C5 H5 119.5 . . ?
C4 C5 H5 119.5 . . ?
O2 C6 O1 123.3(3) . . ?
O2 C6 C7 121.9(2) . . ?
O1 C6 C7 114.7(3) . . ?
C12 C7 C8 119.2(3) . . ?
C12 C7 C6 119.6(2) . . ?
C8 C7 C6 121.2(3) . . ?
C9 C8 C7 118.6(3) . . ?
C9 C8 S1 120.6(2) . . ?
C7 C8 S1 120.8(2) . . ?
C10 C9 C8 121.1(3) . . ?
C10 C9 H9 119.5 . . ?
C8 C9 H9 119.5 . . ?
C11 C10 C9 120.5(3) . . ?
C11 C10 H10 119.7 . . ?
C9 C10 H10 119.7 . . ?
C10 C11 C12 119.2(3) . . ?
C10 C11 H11 120.4 . . ?
C12 C11 H11 120.4 . . ?
C11 C12 C7 121.4(3) . . ?
C11 C12 H12 119.3 . . ?
C7 C12 H12 119.3 . . ?
C18 C13 C14 119.4(2) . . ?
C18 C13 S2 120.8(2) . . ?
C14 C13 S2 119.8(2) . . ?
C15 C14 C13 118.8(3) . . ?
C15 C14 C19 119.1(2) . . ?
C13 C14 C19 122.1(2) . . ?
C16 C15 C14 121.5(3) . . ?
C16 C15 H15 119.2 . . ?
C14 C15 H15 119.2 . . ?
C17 C16 C15 119.3(3) . . ?
C17 C16 H16 120.3 . . ?
C15 C16 H16 120.3 . . ?
C16 C17 C18 120.6(3) . . ?
C16 C17 H17 119.7 . . ?
C18 C17 H17 119.7 . . ?
C13 C18 C17 120.3(3) . . ?
C13 C18 H18 119.8 . . ?
C17 C18 H18 119.8 . . ?
O3 C19 O4 124.3(3) . . ?
O3 C19 C14 119.6(2) . . ?
O4 C19 C14 116.1(2) . . ?

loop_
_geom_bond_atom_site_label_1
_geom_bond_atom_site_label_2
_geom_bond_distance
_geom_bond_site_symmetry_2
_geom_bond_publ_flag
S1 C8 1.791(3) . ?
S1 S2 2.0609(11) . ?
S2 C13 1.793(3) . ?
O1 C6 1.311(3) . ?
O1 H1O 0.8400(11) . ?
O2 C6 1.220(4) . ?
O3 C19 1.255(3) . ?
O4 C19 1.260(3) . ?
O5 H1W 0.8400(11) . ?
O5 H2W 0.8401(11) . ?
N1 C1 1.334(4) . ?
N1 C5 1.334(4) . ?
N1 H1N 0.8801(11) . ?
C1 C2 1.376(4) . ?
C1 H1 0.9500 . ?
C2 C3 1.400(4) . ?
C2 H2 0.9500 . ?
C3 C4 1.392(4) . ?
C3 C3 1.482(5) 2_756 ?
C4 C5 1.376(4) . ?
C4 H4 0.9500 . ?
C5 H5 0.9500 . ?
C6 C7 1.480(4) . ?
C7 C12 1.402(4) . ?
C7 C8 1.408(4) . ?
C8 C9 1.394(4) . ?
C9 C10 1.388(4) . ?
C9 H9 0.9500 . ?
C10 C11 1.380(4) . ?
C10 H10 0.9500 . ?
C11 C12 1.381(4) . ?
C11 H11 0.9500 . ?
C12 H12 0.9500 . ?
C13 C18 1.394(4) . ?
C13 C14 1.406(4) . ?
C14 C15 1.396(4) . ?
C14 C19 1.505(4) . ?
C15 C16 1.384(4) . ?
C15 H15 0.9500 . ?
C16 C17 1.375(4) . ?
C16 H16 0.9500 . ?
C17 C18 1.392(4) . ?
C17 H17 0.9500 . ?
C18 H18 0.9500 . ?

loop_
_geom_torsion_atom_site_label_1
_geom_torsion_atom_site_label_2
_geom_torsion_atom_site_label_3
_geom_torsion_atom_site_label_4
_geom_torsion
_geom_torsion_site_symmetry_1
_geom_torsion_site_symmetry_2
_geom_torsion_site_symmetry_3
_geom_torsion_site_symmetry_4
_geom_torsion_publ_flag
C8 S1 S2 C13 82.45(13) . . . . ?
C5 N1 C1 C2 -1.1(4) . . . . ?
N1 C1 C2 C3 -0.6(5) . . . . ?
C1 C2 C3 C4 1.9(4) . . . . ?
C1 C2 C3 C3 -177.9(3) . . . 2_756 ?
C2 C3 C4 C5 -1.7(4) . . . . ?
C3 C3 C4 C5 178.1(3) 2_756 . . . ?
C1 N1 C5 C4 1.3(5) . . . . ?
C3 C4 C5 N1 0.1(5) . . . . ?
O2 C6 C7 C12 179.6(3) . . . . ?
O1 C6 C7 C12 1.1(4) . . . . ?
O2 C6 C7 C8 0.6(4) . . . . ?
O1 C6 C7 C8 -177.9(2) . . . . ?
C12 C7 C8 C9 0.1(4) . . . . ?
C6 C7 C8 C9 179.1(2) . . . . ?
C12 C7 C8 S1 179.9(2) . . . . ?
C6 C7 C8 S1 -1.1(4) . . . . ?
S2 S1 C8 C9 -18.2(2) . . . . ?
S2 S1 C8 C7 161.9(2) . . . . ?
C7 C8 C9 C10 -0.4(4) . . . . ?
S1 C8 C9 C10 179.7(2) . . . . ?
C8 C9 C10 C11 0.4(4) . . . . ?
C9 C10 C11 C12 -0.1(5) . . . . ?
C10 C11 C12 C7 -0.2(5) . . . . ?
C8 C7 C12 C11 0.2(4) . . . . ?
C6 C7 C12 C11 -178.8(3) . . . . ?
S1 S2 C13 C18 -2.4(2) . . . . ?
S1 S2 C13 C14 179.3(2) . . . . ?
C18 C13 C14 C15 0.5(4) . . . . ?
S2 C13 C14 C15 178.8(2) . . . . ?
C18 C13 C14 C19 178.6(2) . . . . ?
S2 C13 C14 C19 -3.1(4) . . . . ?
C13 C14 C15 C16 0.3(4) . . . . ?
C19 C14 C15 C16 -177.9(3) . . . . ?
C14 C15 C16 C17 -1.0(5) . . . . ?
C15 C16 C17 C18 0.8(5) . . . . ?
C14 C13 C18 C17 -0.6(4) . . . . ?
S2 C13 C18 C17 -178.9(2) . . . . ?
C16 C17 C18 C13 -0.1(4) . . . . ?
C15 C14 C19 O3 -0.4(4) . . . . ?
C13 C14 C19 O3 -178.5(3) . . . . ?
C15 C14 C19 O4 177.5(3) . . . . ?
C13 C14 C19 O4 -0.6(4) . . . . ?
